data_1001664
loop_
_publ_author_name
'Chen, B - H'
'Walker, D'
'Suard, E'
'Scott, B A'
'Mercey, B'
'Hervieu, M'
'Raveau, B'

_publ_section_title
;
High pressure synthesis of Nd Cu O3-d perovskites (0<d<0.5)
;
_journal_coden_ASTM INOCAJ
_journal_name_full 'Inorganic Chemistry'
_journal_page_first 2077
_journal_page_last 2083
_journal_paper_doi 10.1021/ic00112a020
_journal_volume 34
_journal_year 1995
_chemical_formula_structural 'Nd Cu O2.6'
_chemical_formula_sum 'Cu Nd O2.6'
_chemical_name_systematic 'Neodymium copper oxide (1/1/2.6)'
_space_group_IT_number 10
_symmetry_cell_setting monoclinic
_symmetry_Int_Tables_number 10
_symmetry_space_group_name_Hall '-P 2'
_symmetry_space_group_name_H-M 'P 1 1 2/m'
_cell_angle_alpha 90
_cell_angle_beta 90
_cell_angle_gamma 90.45(5)
_cell_formula_units_Z 5
_cell_length_a 8.560(2)
_cell_length_b 8.534(2)
_cell_length_c 3.777(1)
_cell_volume 275.9
_refine_ls_R_factor_all 0.054
_cod_database_code 1001664

loop_
_symmetry_equiv_pos_as_xyz
x,y,z
-x,-y,z
-x,-y,-z
x,y,-z

loop_
_atom_site_label
_atom_site_type_symbol
_atom_site_symmetry_multiplicity
_atom_site_Wyckoff_symbol
_atom_site_fract_x
_atom_site_fract_y
_atom_site_fract_z
_atom_site_occupancy
_atom_site_attached_hydrogens
_atom_site_calc_flag
Nd1 Nd3+ 1 h 0.5 0.5 0.5 1. 0 d
Nd2 Nd3+ 2 n 0.1369(7) 0.7293(5) 0.5 1. 0 d
Nd3 Nd3+ 2 n 0.2732(6) 0.1459(6) 0.5 1. 0 d
Cu1 Cu2+ 1 a 0. 0. 0. 1. 0 d
Cu2 Cu2+ 2 m 0.166(1) 0.420(1) 0. 1. 0 d
Cu3 Cu2+ 2 m 0.429(1) 0.830(1) 0. 1. 0 d
O1 O2- 2 m 0.075(7) 0.159(5) 0. 1. 0 d
O2 O2- 2 m 0.366(4) 0.281(4) 0. 1. 0 d
O3 O2- 2 m 0.281(6) 0.611(5) 0. 1. 0 d
O4 O2- 2 m 0.239(6) 0.943(4) 0. 1. 0 d
O5 O2- 2 n 0.154(5) 0.424(5) 0.5 1. 0 d
O6 O2- 2 n 0.396(5) 0.824(5) 0.5 1. 0 d
O7 O2- 1 b 0. 0. 0.5 1. 0 d

loop_
_atom_type_symbol
_atom_type_oxidation_number
Nd3+ 3.000
Cu2+ 2.200
O2- -2.000
